data_4515416
loop_
_publ_author_name
'Chang, Shu-Yun'
'Lin, Guan-Ting'
'Cheng, Yu-Chieh'
'Huang, Jau-Jiun'
'Chang, Chiou-Ling'
'Lin, Chi-Feng'
'Lee, Jiun-Haw'
'Chiu, Tien-Lung'
'Leung, Man-Kit'

_publ_section_title
;
 Construction of Highly Efficient Carbazol-9-yl-Substituted Benzimidazole
 Bipolar Hosts for Blue Phosphorescent Light-Emitting Diodes: Isomer and
 Device Performance Relationships.
;
_journal_issue 49
_journal_name_full 'ACS applied materials &amp; interfaces'
_journal_page_first 42723
_journal_page_last 42732
_journal_paper_doi 10.1021/acsami.8b15084
_journal_volume 10
_journal_year 2018
_chemical_formula_sum 'C31 H21 N3'
_chemical_formula_weight 435.51
_space_group_IT_number 2
_space_group_name_Hall '-P 1'
_space_group_name_H-M_alt 'P -1'
_symmetry_cell_setting triclinic
_symmetry_space_group_name_H-M 'P -1'
_atom_sites_solution_hydrogens geom
_atom_sites_solution_primary direct
_atom_sites_solution_secondary difmap
_audit_creation_method SHELXL-97
_cell_angle_alpha 93.697(9)
_cell_angle_beta 110.643(9)
_cell_angle_gamma 100.352(9)
_cell_formula_units_Z 2
_cell_length_a 9.1933(9)
_cell_length_b 10.5069(11)
_cell_length_c 12.6008(13)
_cell_measurement_reflns_used 2027
_cell_measurement_temperature 150(2)
_cell_measurement_theta_max 74.2760
_cell_measurement_theta_min 3.7860
_cell_volume 1109.6(2)
_computing_cell_refinement 'CrysAlisPro 1.171.38.41 (Rigaku OD, 2015)'
_computing_data_collection 'CrysAlisPro 1.171.38.41 (Rigaku OD, 2015)'
_computing_data_reduction 'CrysAlisPro 1.171.38.41 (Rigaku OD, 2015)'
_computing_molecular_graphics SHELXTL
_computing_publication_material SHELXTL
_computing_structure_refinement 'SHELXL-97 (Sheldrick, 1997)'
_computing_structure_solution 'SHELXS-97 (Sheldrick, 1990)'
_diffrn_ambient_temperature 150(2)
_diffrn_detector_area_resol_mean 10.2496
_diffrn_measured_fraction_theta_full 0.980
_diffrn_measured_fraction_theta_max 0.980
_diffrn_measurement_device_type 'Xcalibur, Atlas, Gemini'
_diffrn_radiation_monochromator graphite
_diffrn_radiation_source 'fine-focus sealed tube'
_diffrn_radiation_type CuK\a
_diffrn_radiation_wavelength 1.54178
_diffrn_reflns_av_R_equivalents 0.0491
_diffrn_reflns_av_sigmaI/netI 0.0707
_diffrn_reflns_limit_h_max 9
_diffrn_reflns_limit_h_min -11
_diffrn_reflns_limit_k_max 10
_diffrn_reflns_limit_k_min -12
_diffrn_reflns_limit_l_max 15
_diffrn_reflns_limit_l_min -15
_diffrn_reflns_number 6080
_diffrn_reflns_theta_full 68.00
_diffrn_reflns_theta_max 68.00
_diffrn_reflns_theta_min 3.79
_exptl_absorpt_coefficient_mu 0.598
_exptl_absorpt_correction_T_max 1.00000
_exptl_absorpt_correction_T_min 0.92124
_exptl_absorpt_correction_type multi-scan
_exptl_absorpt_process_details
; 
CrysAlisPro 1.171.38.41 (Rigaku Oxford Diffraction, 2015) 
Empirical absorption correction using spherical harmonics, 
 implemented in SCALE3 ABSPACK scaling algorithm. 
;
_exptl_crystal_density_diffrn 1.303
_exptl_crystal_density_method 'not measured'
_exptl_crystal_description plate
_exptl_crystal_F_000 456
_exptl_crystal_size_max 0.25
_exptl_crystal_size_mid 0.20
_exptl_crystal_size_min 0.15
_refine_diff_density_max 0.208
_refine_diff_density_min -0.244
_refine_diff_density_rms 0.049
_refine_ls_extinction_method none
_refine_ls_goodness_of_fit_ref 0.992
_refine_ls_hydrogen_treatment mixed
_refine_ls_matrix_type full
_refine_ls_number_parameters 307
_refine_ls_number_reflns 3962
_refine_ls_number_restraints 0
_refine_ls_restrained_S_all 0.992
_refine_ls_R_factor_all 0.0810
_refine_ls_R_factor_gt 0.0481
_refine_ls_shift/su_max 0.000
_refine_ls_shift/su_mean 0.000
_refine_ls_structure_factor_coef Fsqd
_refine_ls_weighting_details 'calc w=1/[\s^2^(Fo^2^)+(0.0496P)^2^+0.0000P] where P=(Fo^2^+2Fc^2^)/3'
_refine_ls_weighting_scheme calc
_refine_ls_wR_factor_gt 0.1056
_refine_ls_wR_factor_ref 0.1257
_reflns_number_gt 2656
_reflns_number_total 3962
_reflns_threshold_expression >2sigma(I)
_cod_data_source_file am8b15084_si_005.cif
_cod_data_source_block ic17758
_cod_depositor_comments
;
The following automatic conversions were performed:

data item '_symmetry_cell_setting' value 'Triclinic' was changed to
'triclinic' in accordance with the
/home/data/users/saulius/crontab/automatic-downloads/current/ACS/lib/dictionaries/cif_core.dic
dictionary named 'cif_core.dic' version 2.4.2 last updated on
2011-04-26.

Automatic conversion script
Id: cif_fix_values 6909 2019-04-08 15:41:33Z antanas 
;
_cod_original_sg_symbol_H-M P-1
_cod_database_code 4515416

loop_
_symmetry_equiv_pos_as_xyz
'x, y, z'
'-x, -y, -z'

loop_
_atom_site_label
_atom_site_type_symbol
_atom_site_fract_x
_atom_site_fract_y
_atom_site_fract_z
_atom_site_U_iso_or_equiv
_atom_site_adp_type
_atom_site_occupancy
_atom_site_symmetry_multiplicity
_atom_site_calc_flag
_atom_site_refinement_flags
N1 N 0.4611(2) 0.15640(18) 0.17673(17) 0.0260(4) Uani 1 1 d .
N2 N 0.6463(2) 0.07229(18) 0.40082(17) 0.0264(4) Uani 1 1 d .
N3 N 0.6656(2) -0.13648(18) 0.42139(16) 0.0255(4) Uani 1 1 d .
C1 C 0.5894(3) 0.2569(2) 0.18578(19) 0.0238(5) Uani 1 1 d .
C2 C 0.7499(3) 0.2572(2) 0.2253(2) 0.0285(5) Uani 1 1 d .
H2A H 0.7881 0.1829 0.2531 0.034 Uiso 1 1 calc R
C3 C 0.8533(3) 0.3695(2) 0.2231(2) 0.0311(6) Uani 1 1 d .
H3A H 0.9645 0.3727 0.2502 0.037 Uiso 1 1 calc R
C4 C 0.7964(3) 0.4781(2) 0.1816(2) 0.0305(6) Uani 1 1 d .
H4A H 0.8696 0.5537 0.1801 0.037 Uiso 1 1 calc R
C5 C 0.6368(3) 0.4778(2) 0.1427(2) 0.0281(5) Uani 1 1 d .
H5A H 0.5999 0.5525 0.1146 0.034 Uiso 1 1 calc R
C6 C 0.5291(3) 0.3666(2) 0.14495(18) 0.0229(5) Uani 1 1 d .
C7 C 0.3587(3) 0.3318(2) 0.11381(19) 0.0228(5) Uani 1 1 d .
C8 C 0.2362(3) 0.3999(2) 0.07714(19) 0.0259(5) Uani 1 1 d .
H8A H 0.2585 0.4877 0.0632 0.031 Uiso 1 1 calc R
C9 C 0.0830(3) 0.3386(2) 0.0614(2) 0.0304(6) Uani 1 1 d .
H9A H -0.0005 0.3844 0.0365 0.036 Uiso 1 1 calc R
C10 C 0.0494(3) 0.2089(2) 0.0818(2) 0.0302(6) Uani 1 1 d .
H10A H -0.0570 0.1684 0.0706 0.036 Uiso 1 1 calc R
C11 C 0.1673(3) 0.1388(2) 0.1178(2) 0.0272(5) Uani 1 1 d .
H11A H 0.1439 0.0508 0.1310 0.033 Uiso 1 1 calc R
C12 C 0.3215(3) 0.2017(2) 0.13409(19) 0.0237(5) Uani 1 1 d .
C13 C 0.4710(3) 0.0249(2) 0.1912(2) 0.0252(5) Uani 1 1 d .
C14 C 0.3959(3) -0.0746(2) 0.1005(2) 0.0276(5) Uani 1 1 d .
H14A H 0.3377 -0.0541 0.0273 0.033 Uiso 1 1 calc R
C15 C 0.4034(3) -0.2051(2) 0.1137(2) 0.0294(5) Uani 1 1 d .
H15A H 0.3490 -0.2711 0.0496 0.035 Uiso 1 1 calc R
C16 C 0.4883(3) -0.2397(2) 0.2183(2) 0.0274(5) Uani 1 1 d .
H16A H 0.4921 -0.3281 0.2281 0.033 Uiso 1 1 calc R
C17 C 0.5681(3) -0.1380(2) 0.3085(2) 0.0241(5) Uani 1 1 d .
C18 C 0.5586(3) -0.0073(2) 0.2982(2) 0.0239(5) Uani 1 1 d .
C19 C 0.7102(3) -0.0071(2) 0.4720(2) 0.0262(5) Uani 1 1 d .
C20 C 0.8249(3) 0.0411(2) 0.5898(2) 0.0264(5) Uani 1 1 d .
C21 C 0.9637(3) -0.0045(2) 0.6365(2) 0.0286(5) Uani 1 1 d .
H21A H 0.9818 -0.0757 0.5960 0.034 Uiso 1 1 calc R
C22 C 1.0757(3) 0.0545(2) 0.7427(2) 0.0295(5) Uani 1 1 d .
H22A H 1.1717 0.0246 0.7739 0.035 Uiso 1 1 calc R
C23 C 1.0493(3) 0.1560(2) 0.8032(2) 0.0293(6) Uani 1 1 d .
H23A H 1.1268 0.1960 0.8757 0.035 Uiso 1 1 calc R
C24 C 0.9092(3) 0.1993(2) 0.7579(2) 0.0307(6) Uani 1 1 d .
H24A H 0.8892 0.2674 0.8006 0.037 Uiso 1 1 calc R
C25 C 0.7983(3) 0.1441(2) 0.6507(2) 0.0284(5) Uani 1 1 d .
H25A H 0.7042 0.1763 0.6188 0.034 Uiso 1 1 calc R
C26 C 0.6962(3) -0.2512(2) 0.4735(2) 0.0266(5) Uani 1 1 d .
C27 C 0.7688(3) -0.3349(2) 0.4298(2) 0.0339(6) Uani 1 1 d .
H27A H 0.8048 -0.3129 0.3699 0.041 Uiso 1 1 calc R
C28 C 0.7883(3) -0.4506(3) 0.4740(2) 0.0400(7) Uani 1 1 d .
H28A H 0.8346 -0.5099 0.4430 0.048 Uiso 1 1 calc R
C29 C 0.7399(3) -0.4795(2) 0.5634(2) 0.0395(7) Uani 1 1 d .
H29A H 0.7551 -0.5581 0.5948 0.047 Uiso 1 1 calc R
C30 C 0.6700(3) -0.3952(3) 0.6076(2) 0.0394(7) Uani 1 1 d .
H30A H 0.6380 -0.4159 0.6694 0.047 Uiso 1 1 calc R
C31 C 0.6460(3) -0.2803(2) 0.5621(2) 0.0305(6) Uani 1 1 d .
H31A H 0.5960 -0.2228 0.5913 0.037 Uiso 1 1 calc R

loop_
_atom_site_aniso_label
_atom_site_aniso_U_11
_atom_site_aniso_U_22
_atom_site_aniso_U_33
_atom_site_aniso_U_23
_atom_site_aniso_U_13
_atom_site_aniso_U_12
N1 0.0218(10) 0.0187(10) 0.0354(11) 0.0073(8) 0.0089(8) 0.0021(8)
N2 0.0289(10) 0.0208(10) 0.0302(11) 0.0054(8) 0.0109(9) 0.0066(8)
N3 0.0315(11) 0.0194(10) 0.0262(10) 0.0036(8) 0.0113(9) 0.0058(8)
C1 0.0271(12) 0.0193(11) 0.0246(12) 0.0034(9) 0.0110(10) 0.0014(9)
C2 0.0280(13) 0.0245(13) 0.0325(14) 0.0039(10) 0.0109(11) 0.0054(10)
C3 0.0240(12) 0.0336(14) 0.0341(14) 0.0033(11) 0.0113(11) 0.0020(10)
C4 0.0314(14) 0.0248(13) 0.0337(14) 0.0012(10) 0.0157(11) -0.0045(10)
C5 0.0368(14) 0.0206(12) 0.0296(13) 0.0040(10) 0.0166(11) 0.0041(10)
C6 0.0289(12) 0.0195(11) 0.0205(11) 0.0017(9) 0.0104(10) 0.0040(9)
C7 0.0267(12) 0.0237(12) 0.0197(11) 0.0042(9) 0.0102(9) 0.0061(9)
C8 0.0323(13) 0.0231(12) 0.0243(12) 0.0057(10) 0.0121(10) 0.0067(10)
C9 0.0305(13) 0.0330(14) 0.0300(14) 0.0056(11) 0.0107(11) 0.0134(11)
C10 0.0250(12) 0.0333(14) 0.0337(14) 0.0051(11) 0.0136(11) 0.0038(10)
C11 0.0284(13) 0.0238(12) 0.0284(13) 0.0053(10) 0.0106(10) 0.0022(10)
C12 0.0254(12) 0.0235(12) 0.0231(12) 0.0040(9) 0.0096(10) 0.0064(10)
C13 0.0234(12) 0.0208(12) 0.0325(13) 0.0076(10) 0.0116(10) 0.0041(9)
C14 0.0269(12) 0.0252(13) 0.0275(13) 0.0064(10) 0.0058(10) 0.0053(10)
C15 0.0316(13) 0.0237(13) 0.0298(13) 0.0000(10) 0.0102(11) 0.0023(10)
C16 0.0311(13) 0.0212(12) 0.0311(13) 0.0038(10) 0.0129(11) 0.0060(10)
C17 0.0238(12) 0.0240(12) 0.0279(12) 0.0065(10) 0.0130(10) 0.0055(10)
C18 0.0233(12) 0.0225(12) 0.0290(13) 0.0057(10) 0.0132(10) 0.0050(9)
C19 0.0308(13) 0.0224(12) 0.0296(13) 0.0053(10) 0.0154(11) 0.0065(10)
C20 0.0304(13) 0.0201(12) 0.0297(13) 0.0054(10) 0.0146(11) 0.0001(10)
C21 0.0334(13) 0.0215(12) 0.0331(14) 0.0042(10) 0.0153(11) 0.0057(10)
C22 0.0305(13) 0.0274(13) 0.0324(14) 0.0098(11) 0.0126(11) 0.0065(10)
C23 0.0307(13) 0.0261(13) 0.0273(13) 0.0046(10) 0.0099(10) -0.0023(10)
C24 0.0354(14) 0.0227(12) 0.0360(14) -0.0021(10) 0.0193(12) 0.0007(10)
C25 0.0303(13) 0.0216(12) 0.0356(14) 0.0039(10) 0.0150(11) 0.0055(10)
C26 0.0293(13) 0.0197(12) 0.0280(13) 0.0046(10) 0.0068(10) 0.0059(10)
C27 0.0402(15) 0.0286(13) 0.0345(14) 0.0071(11) 0.0142(12) 0.0097(11)
C28 0.0444(16) 0.0326(15) 0.0444(17) 0.0077(12) 0.0113(13) 0.0212(13)
C29 0.0452(16) 0.0238(14) 0.0394(16) 0.0100(12) 0.0027(13) 0.0070(12)
C30 0.0487(17) 0.0334(15) 0.0315(14) 0.0104(12) 0.0123(12) 0.0004(12)
C31 0.0373(14) 0.0249(13) 0.0287(13) 0.0020(10) 0.0133(11) 0.0041(11)

loop_
_atom_type_symbol
_atom_type_description
_atom_type_scat_dispersion_real
_atom_type_scat_dispersion_imag
_atom_type_scat_source
C C 0.0181 0.0091 'International Tables Vol C Tables 4.2.6.8 and 6.1.1.4'
H H 0.0000 0.0000 'International Tables Vol C Tables 4.2.6.8 and 6.1.1.4'
N N 0.0311 0.0180 'International Tables Vol C Tables 4.2.6.8 and 6.1.1.4'

loop_
_geom_angle_atom_site_label_1
_geom_angle_atom_site_label_2
_geom_angle_atom_site_label_3
_geom_angle
C12 N1 C1 108.65(18)
C12 N1 C13 125.79(19)
C1 N1 C13 124.84(19)
C19 N2 C18 104.84(19)
C17 N3 C19 106.43(18)
C17 N3 C26 124.38(19)
C19 N3 C26 128.9(2)
C2 C1 N1 129.1(2)
C2 C1 C6 122.4(2)
N1 C1 C6 108.44(19)
C1 C2 C3 117.7(2)
C2 C3 C4 120.9(2)
C5 C4 C3 121.3(2)
C4 C5 C6 119.3(2)
C5 C6 C1 118.3(2)
C5 C6 C7 134.8(2)
C1 C6 C7 106.88(19)
C8 C7 C12 118.8(2)
C8 C7 C6 134.2(2)
C12 C7 C6 106.94(19)
C9 C8 C7 119.5(2)
C8 C9 C10 120.5(2)
C11 C10 C9 121.5(2)
C10 C11 C12 117.5(2)
N1 C12 C11 128.7(2)
N1 C12 C7 109.06(19)
C11 C12 C7 122.2(2)
C14 C13 C18 118.2(2)
C14 C13 N1 121.0(2)
C18 C13 N1 120.8(2)
C13 C14 C15 121.7(2)
C16 C15 C14 121.4(2)
C15 C16 C17 116.5(2)
N3 C17 C16 131.9(2)
N3 C17 C18 105.0(2)
C16 C17 C18 123.1(2)
N2 C18 C17 111.0(2)
N2 C18 C13 129.9(2)
C17 C18 C13 119.1(2)
N2 C19 N3 112.7(2)
N2 C19 C20 122.3(2)
N3 C19 C20 124.8(2)
C21 C20 C25 119.7(2)
C21 C20 C19 122.1(2)
C25 C20 C19 117.9(2)
C22 C21 C20 119.6(2)
C23 C22 C21 120.8(2)
C22 C23 C24 119.6(2)
C25 C24 C23 120.4(2)
C24 C25 C20 119.9(2)
C31 C26 C27 121.1(2)
C31 C26 N3 119.7(2)
C27 C26 N3 119.1(2)
C28 C27 C26 119.5(2)
C29 C28 C27 119.6(3)
C30 C29 C28 120.6(2)
C29 C30 C31 120.4(3)
C26 C31 C30 118.7(2)

loop_
_geom_bond_atom_site_label_1
_geom_bond_atom_site_label_2
_geom_bond_distance
N1 C12 1.389(3)
N1 C1 1.401(3)
N1 C13 1.420(3)
N2 C19 1.321(3)
N2 C18 1.380(3)
N3 C17 1.386(3)
N3 C19 1.388(3)
N3 C26 1.434(3)
C1 C2 1.380(3)
C1 C6 1.416(3)
C2 C3 1.384(3)
C3 C4 1.396(3)
C4 C5 1.372(3)
C5 C6 1.398(3)
C6 C7 1.444(3)
C7 C8 1.400(3)
C7 C12 1.410(3)
C8 C9 1.377(3)
C9 C10 1.403(3)
C10 C11 1.381(3)
C11 C12 1.389(3)
C13 C14 1.381(3)
C13 C18 1.405(3)
C14 C15 1.403(3)
C15 C16 1.384(3)
C16 C17 1.395(3)
C17 C18 1.403(3)
C19 C20 1.476(3)
C20 C21 1.390(3)
C20 C25 1.393(3)
C21 C22 1.388(3)
C22 C23 1.377(3)
C23 C24 1.385(3)
C24 C25 1.384(3)
C26 C31 1.381(3)
C26 C27 1.390(3)
C27 C28 1.384(3)
C28 C29 1.381(4)
C29 C30 1.378(4)
C30 C31 1.390(3)
